data_7243253
loop_
_publ_author_name
'Pacholak, P.'
'Krajewska, J.'
'Wi\'nska, P.'
'Dunikowska, J.'
'Gogowska, U.'
'Mierzejewska, J.'
'Durka, K.'
'Wo\'zniak, K.'
'Laudy, A. E.'
'Luli\'nski, S.'

_publ_section_title
;
 Development of structurally extended benzosiloxaboroles -- synthesis and
 in vitro biological evaluation
;
_journal_issue 41
_journal_name_full 'RSC Advances'
_journal_page_first 25104
_journal_page_last 25121
_journal_paper_doi 10.1039/D1RA04127D
_journal_volume 11
_journal_year 2021
_chemical_formula_moiety 'C60 H52 B4 Cl4 F12 O20 S4 Si4'
_chemical_formula_sum 'C60 H52 B4 Cl4 F12 O20 S4 Si4'
_chemical_formula_weight 1746.65
_space_group_crystal_system monoclinic
_space_group_IT_number 14
_space_group_name_Hall '-P 2yn'
_space_group_name_H-M_alt 'P 1 21/n 1'
_atom_sites_solution_hydrogens geom
_audit_creation_method SHELXL-2013
_audit_update_record
;
2021-04-14 deposited with the CCDC.	2021-07-09 downloaded from the CCDC.
;
_cell_angle_alpha 90
_cell_angle_beta 116.40(8)
_cell_angle_gamma 90
_cell_formula_units_Z 1
_cell_length_a 15.639(6)
_cell_length_b 7.9654(6)
_cell_length_c 16.704(11)
_cell_measurement_reflns_used 1901
_cell_measurement_temperature 100(2)
_cell_measurement_theta_max 27.6710
_cell_measurement_theta_min 2.3810
_cell_volume 1863.8(19)
_computing_structure_refinement 'SHELXL-2013 (Sheldrick, 2013)'
_diffrn_ambient_environment N~2~
_diffrn_ambient_temperature 100.01(10)
_diffrn_detector 'CCD plate'
_diffrn_detector_area_resol_mean 8.0013
_diffrn_detector_type Eos
_diffrn_measured_fraction_theta_full 0.999
_diffrn_measured_fraction_theta_max 0.858
_diffrn_measurement_device 'four-circle diffractometer'
_diffrn_measurement_device_type 'SuperNova, Single source at offset/far, Eos'
_diffrn_radiation_monochromator mirror
_diffrn_radiation_probe x-ray
_diffrn_radiation_type 'Mo K\a'
_diffrn_radiation_wavelength 0.71073
_diffrn_reflns_av_R_equivalents 0.0395
_diffrn_reflns_av_unetI/netI 0.0847
_diffrn_reflns_Laue_measured_fraction_full 0.999
_diffrn_reflns_Laue_measured_fraction_max 0.858
_diffrn_reflns_limit_h_max 19
_diffrn_reflns_limit_h_min -19
_diffrn_reflns_limit_k_max 10
_diffrn_reflns_limit_k_min -9
_diffrn_reflns_limit_l_max 22
_diffrn_reflns_limit_l_min -18
_diffrn_reflns_number 7931
_diffrn_reflns_point_group_measured_fraction_full 0.999
_diffrn_reflns_point_group_measured_fraction_max 0.858
_diffrn_reflns_theta_full 25.242
_diffrn_reflns_theta_max 29.116
_diffrn_reflns_theta_min 2.393
_diffrn_source 'micro-focus sealed X-ray tube'
_diffrn_source_type 'SuperNova (Mo) X-ray Source'
_exptl_absorpt_coefficient_mu 0.434
_exptl_absorpt_correction_T_max 1.000
_exptl_absorpt_correction_T_min 0.861
_exptl_absorpt_correction_type gaussian
_exptl_absorpt_process_details
;
CrysAlisPro 1.171.40.67a (Rigaku Oxford Diffraction, 2019)
Numerical absorption correction based on gaussian integration over
			a multifaceted crystal model
Empirical absorption correction using spherical harmonics,
 implemented in SCALE3 ABSPACK scaling algorithm.
;
_exptl_crystal_colour colourless
_exptl_crystal_density_diffrn 1.556
_exptl_crystal_description block
_exptl_crystal_F_000 888
_exptl_crystal_preparation antimicrobiological
_exptl_crystal_recrystallization_method 'Re-crystallisation from solvent: acetone'
_exptl_crystal_size_max 0.127
_exptl_crystal_size_mid 0.056
_exptl_crystal_size_min 0.048
_refine_diff_density_max 0.480
_refine_diff_density_min -0.398
_refine_diff_density_rms 0.089
_refine_ls_extinction_method none
_refine_ls_goodness_of_fit_ref 0.957
_refine_ls_hydrogen_treatment constr
_refine_ls_matrix_type full
_refine_ls_number_parameters 244
_refine_ls_number_reflns 4293
_refine_ls_number_restraints 0
_refine_ls_restrained_S_all 0.957
_refine_ls_R_factor_all 0.0970
_refine_ls_R_factor_gt 0.0574
_refine_ls_shift/su_max 0.000
_refine_ls_shift/su_mean 0.000
_refine_ls_structure_factor_coef Fsqd
_refine_ls_weighting_details 'w=1/[\s^2^(Fo^2^)+(0.1000P)^2^] where P=(Fo^2^+2Fc^2^)/3'
_refine_ls_weighting_scheme calc
_refine_ls_wR_factor_gt 0.1437
_refine_ls_wR_factor_ref 0.1750
_reflns_Friedel_coverage 0.000
_reflns_number_gt 2930
_reflns_number_total 4293
_reflns_threshold_expression 'I > 2\s(I)'
_cod_data_source_file d1ra04127d2.cif
_cod_data_source_block 9h
_cod_original_cell_volume 1863.8(18)
_cod_original_sg_symbol_H-M 'P 21/n'
_cod_database_code 7243253
_shelx_space_group_comment
;
The symmetry employed for this shelxl refinement is uniquely defined
by the following loop, which should always be used as a source of
symmetry information in preference to the above space-group names.
They are only intended as comments.
;
_oxdiff_exptl_absorpt_empirical_full_min 0.926
_oxdiff_exptl_absorpt_empirical_full_max 1.071
_oxdiff_exptl_absorpt_empirical_details
;
Empirical correction (ABSPACK) includes:
- Absorption correction using spherical harmonics
- Frame scaling
;
_shelxl_version_number 2013-4

loop_
_space_group_symop_operation_xyz
'x, y, z'
'-x+1/2, y+1/2, -z+1/2'
'-x, -y, -z'
'x-1/2, -y-1/2, z-1/2'

loop_
_atom_site_label
_atom_site_type_symbol
_atom_site_fract_x
_atom_site_fract_y
_atom_site_fract_z
_atom_site_U_iso_or_equiv
_atom_site_adp_type
_atom_site_occupancy
_atom_site_site_symmetry_order
_atom_site_calc_flag
_atom_site_refinement_flags_posn
_atom_site_refinement_flags_adp
_atom_site_refinement_flags_occupancy
_atom_site_disorder_assembly
_atom_site_disorder_group
S1 S 0.26357(6) 0.54519(12) 0.06759(6) 0.0191(2) Uani 1 1 d . . . . .
Cl1 Cl 0.22698(7) 0.87930(12) -0.10060(6) 0.0273(3) Uani 1 1 d . . . . .
Si1 Si 0.11577(7) 0.79285(13) -0.33318(6) 0.0172(2) Uani 1 1 d . . . . .
O3 O 0.30501(19) 0.6527(4) 0.14359(16) 0.0288(7) Uani 1 1 d . . . . .
F1 F 0.14751(17) -0.1765(3) 0.19918(16) 0.0423(7) Uani 1 1 d . . . . .
F3 F 0.0249(2) -0.0288(3) 0.1767(2) 0.0573(9) Uani 1 1 d . . . . .
O5 O -0.04692(18) 0.4023(3) -0.42499(16) 0.0242(6) Uani 1 1 d . . . . .
H5 H -0.0562 0.4124 -0.4783 0.036 Uiso 1 1 calc R U . . .
F2 F 0.03718(19) -0.1479(3) 0.06826(15) 0.0432(7) Uani 1 1 d . . . . .
O4 O 0.04953(17) 0.6475(3) -0.40932(15) 0.0203(6) Uani 1 1 d . . . . .
O2 O 0.16875(17) 0.6450(3) 0.00172(15) 0.0185(6) Uani 1 1 d . . . . .
O1 O 0.31503(17) 0.4972(3) 0.01889(16) 0.0236(6) Uani 1 1 d . . . . .
C2 C 0.0420(2) 0.5483(5) -0.2721(2) 0.0161(7) Uani 1 1 d . . . . .
C13 C 0.0861(3) -0.0636(5) 0.1438(2) 0.0246(8) Uani 1 1 d . . . . .
C1 C 0.0231(2) 0.4432(5) -0.2158(2) 0.0179(7) Uani 1 1 d . . . . .
H1 H -0.0190 0.3507 -0.2397 0.021 Uiso 1 1 calc R U . . .
C4 C 0.1472(2) 0.7142(5) -0.1465(2) 0.0187(7) Uani 1 1 d . . . . .
C7 C 0.2161(2) 0.3652(4) 0.0941(2) 0.0162(7) Uani 1 1 d . . . . .
C3 C 0.1040(2) 0.6867(4) -0.2378(2) 0.0166(7) Uani 1 1 d . . . . .
C8 C 0.2388(3) 0.2077(5) 0.0743(2) 0.0225(8) Uani 1 1 d . . . . .
H8 H 0.2817 0.1956 0.0485 0.027 Uiso 1 1 calc R U . . .
C12 C 0.1551(2) 0.3855(5) 0.1339(2) 0.0204(8) Uani 1 1 d . . . . .
H12 H 0.1417 0.4946 0.1483 0.025 Uiso 1 1 calc R U . . .
C11 C 0.1144(3) 0.2460(5) 0.1522(2) 0.0226(8) Uani 1 1 d . . . . .
H11 H 0.0727 0.2583 0.1793 0.027 Uiso 1 1 calc R U . . .
C10 C 0.1348(3) 0.0885(5) 0.1307(2) 0.0193(8) Uani 1 1 d . . . . .
C5 C 0.1278(2) 0.6077(5) -0.0903(2) 0.0157(7) Uani 1 1 d . . . . .
C15 C 0.0597(3) 1.0011(5) -0.3635(3) 0.0280(9) Uani 1 1 d . . . . .
H15A H -0.0052 0.9958 -0.3687 0.042 Uiso 1 1 calc R U . . .
H15B H 0.0570 1.0361 -0.4208 0.042 Uiso 1 1 calc R U . . .
H15C H 0.0973 1.0825 -0.3171 0.042 Uiso 1 1 calc R U . . .
B1 B 0.0088(3) 0.5269(5) -0.3763(3) 0.0188(8) Uani 1 1 d . . . . .
C9 C 0.1979(3) 0.0676(5) 0.0928(3) 0.0257(9) Uani 1 1 d . . . . .
H9 H 0.2126 -0.0417 0.0799 0.031 Uiso 1 1 calc R U . . .
C6 C 0.0661(2) 0.4732(5) -0.1239(2) 0.0185(7) Uani 1 1 d . . . . .
H6 H 0.0530 0.4022 -0.0850 0.022 Uiso 1 1 calc R U . . .
C14 C 0.2386(3) 0.7916(5) -0.3207(2) 0.0242(8) Uani 1 1 d . . . . .
H14A H 0.2405 0.8495 -0.3717 0.036 Uiso 1 1 calc R U . . .
H14B H 0.2601 0.6754 -0.3186 0.036 Uiso 1 1 calc R U . . .
H14C H 0.2807 0.8493 -0.2653 0.036 Uiso 1 1 calc R U . . .

loop_
_atom_site_aniso_label
_atom_site_aniso_U_11
_atom_site_aniso_U_22
_atom_site_aniso_U_33
_atom_site_aniso_U_23
_atom_site_aniso_U_13
_atom_site_aniso_U_12
S1 0.0199(4) 0.0198(5) 0.0166(4) -0.0009(4) 0.0073(4) -0.0039(4)
Cl1 0.0380(6) 0.0215(5) 0.0197(4) -0.0038(4) 0.0104(4) -0.0140(4)
Si1 0.0190(5) 0.0160(5) 0.0155(5) 0.0002(4) 0.0067(4) -0.0031(4)
O3 0.0347(16) 0.0303(16) 0.0165(13) -0.0060(12) 0.0070(12) -0.0129(13)
F1 0.0369(14) 0.0322(15) 0.0419(14) 0.0199(13) 0.0033(12) -0.0051(12)
F3 0.072(2) 0.0290(15) 0.110(2) -0.0052(17) 0.075(2) -0.0098(14)
O5 0.0277(14) 0.0250(15) 0.0185(12) -0.0045(12) 0.0092(11) -0.0101(12)
F2 0.0474(15) 0.0382(16) 0.0282(13) 0.0017(12) 0.0025(12) -0.0226(13)
O4 0.0244(13) 0.0206(14) 0.0151(12) -0.0036(11) 0.0081(11) -0.0056(11)
O2 0.0258(13) 0.0164(13) 0.0157(12) 0.0011(10) 0.0113(11) 0.0003(11)
O1 0.0219(13) 0.0276(16) 0.0227(13) 0.0012(12) 0.0113(11) -0.0010(12)
C2 0.0132(16) 0.0148(17) 0.0195(16) -0.0006(15) 0.0065(14) 0.0002(14)
C13 0.025(2) 0.025(2) 0.0216(18) 0.0015(17) 0.0090(16) -0.0016(17)
C1 0.0166(17) 0.0158(18) 0.0217(17) -0.0037(16) 0.0088(15) -0.0045(15)
C4 0.0171(17) 0.0181(18) 0.0217(17) -0.0035(16) 0.0094(15) -0.0019(15)
C7 0.0178(17) 0.0155(18) 0.0116(15) 0.0018(14) 0.0031(14) -0.0012(14)
C3 0.0181(17) 0.0141(17) 0.0194(17) 0.0001(15) 0.0100(15) -0.0010(15)
C8 0.026(2) 0.023(2) 0.0248(18) -0.0020(17) 0.0169(17) -0.0002(17)
C12 0.0211(18) 0.0200(19) 0.0206(18) -0.0020(16) 0.0095(16) 0.0023(16)
C11 0.0202(18) 0.028(2) 0.0209(18) 0.0034(17) 0.0103(16) 0.0044(16)
C10 0.0193(18) 0.0202(19) 0.0157(17) 0.0014(16) 0.0053(15) -0.0007(16)
C5 0.0170(17) 0.0197(18) 0.0110(15) 0.0001(14) 0.0069(14) 0.0025(15)
C15 0.029(2) 0.017(2) 0.030(2) 0.0027(18) 0.0062(18) 0.0020(17)
B1 0.0177(19) 0.019(2) 0.0200(19) 0.0050(18) 0.0086(17) 0.0030(17)
C9 0.034(2) 0.019(2) 0.029(2) -0.0038(17) 0.0177(18) 0.0003(17)
C6 0.0204(17) 0.0151(18) 0.0236(18) 0.0019(16) 0.0129(15) 0.0017(15)
C14 0.027(2) 0.023(2) 0.0234(18) -0.0021(18) 0.0127(17) -0.0045(17)

loop_
_atom_type_symbol
_atom_type_description
_atom_type_scat_dispersion_real
_atom_type_scat_dispersion_imag
_atom_type_scat_source
C C 0.0033 0.0016 'International Tables Vol C Tables 4.2.6.8 and 6.1.1.4'
H H 0.0000 0.0000 'International Tables Vol C Tables 4.2.6.8 and 6.1.1.4'
O O 0.0106 0.0060 'International Tables Vol C Tables 4.2.6.8 and 6.1.1.4'
S S 0.1246 0.1234 'International Tables Vol C Tables 4.2.6.8 and 6.1.1.4'
F F 0.0171 0.0103 'International Tables Vol C Tables 4.2.6.8 and 6.1.1.4'
Cl Cl 0.1484 0.1585 'International Tables Vol C Tables 4.2.6.8 and 6.1.1.4'
Si Si 0.0817 0.0704 'International Tables Vol C Tables 4.2.6.8 and 6.1.1.4'
B B 0.0013 0.0007 'International Tables Vol C Tables 4.2.6.8 and 6.1.1.4'

loop_
_exptl_crystal_face_index_h
_exptl_crystal_face_index_k
_exptl_crystal_face_index_l
_exptl_crystal_face_perp_dist
-1 0 2 0.0331
1 0 -2 0.0232
-1 5 2 0.0426
-2 -5 3 0.0590
4 1 1 0.0115
-4 -1 -1 0.0361

loop_
_geom_angle_atom_site_label_1
_geom_angle_atom_site_label_2
_geom_angle_atom_site_label_3
_geom_angle
_geom_angle_site_symmetry_1
_geom_angle_site_symmetry_3
_geom_angle_publ_flag
O1 S1 O3 121.33(17) . . ?
O1 S1 O2 108.92(14) . . ?
O3 S1 O2 103.19(17) . . ?
O1 S1 C7 109.45(17) . . ?
O3 S1 C7 109.93(16) . . ?
O2 S1 C7 102.18(15) . . ?
O4 Si1 C14 109.96(16) . . ?
O4 Si1 C3 94.09(15) . . ?
C14 Si1 C3 113.11(18) . . ?
O4 Si1 C15 110.66(17) . . ?
C14 Si1 C15 112.48(19) . . ?
C3 Si1 C15 115.06(17) . . ?
B1 O5 H5 109.5 . . ?
B1 O4 Si1 114.1(2) . . ?
C5 O2 S1 118.4(2) . . ?
C1 C2 C3 120.8(3) . . ?
C1 C2 B1 127.9(3) . . ?
C3 C2 B1 111.1(3) . . ?
F3 C13 F2 106.4(3) . . ?
F3 C13 F1 106.4(3) . . ?
F2 C13 F1 104.4(3) . . ?
F3 C13 C10 113.5(3) . . ?
F2 C13 C10 112.6(3) . . ?
F1 C13 C10 112.8(3) . . ?
C2 C1 C6 120.0(3) . . ?
C2 C1 H1 120.0 . . ?
C6 C1 H1 120.0 . . ?
C3 C4 C5 120.0(3) . . ?
C3 C4 Cl1 120.6(3) . . ?
C5 C4 Cl1 119.4(3) . . ?
C12 C7 C8 121.5(3) . . ?
C12 C7 S1 118.7(3) . . ?
C8 C7 S1 119.8(3) . . ?
C4 C3 C2 118.8(3) . . ?
C4 C3 Si1 132.7(3) . . ?
C2 C3 Si1 108.4(2) . . ?
C7 C8 C9 118.9(3) . . ?
C7 C8 H8 120.6 . . ?
C9 C8 H8 120.6 . . ?
C7 C12 C11 119.5(3) . . ?
C7 C12 H12 120.3 . . ?
C11 C12 H12 120.3 . . ?
C10 C11 C12 119.4(3) . . ?
C10 C11 H11 120.3 . . ?
C12 C11 H11 120.3 . . ?
C11 C10 C9 121.1(3) . . ?
C11 C10 C13 120.3(3) . . ?
C9 C10 C13 118.5(3) . . ?
C4 C5 O2 118.5(3) . . ?
C4 C5 C6 121.3(3) . . ?
O2 C5 C6 120.2(3) . . ?
Si1 C15 H15A 109.5 . . ?
Si1 C15 H15B 109.5 . . ?
H15A C15 H15B 109.5 . . ?
Si1 C15 H15C 109.5 . . ?
H15A C15 H15C 109.5 . . ?
H15B C15 H15C 109.5 . . ?
O5 B1 O4 124.2(3) . . ?
O5 B1 C2 123.7(3) . . ?
O4 B1 C2 112.0(3) . . ?
C10 C9 C8 119.6(4) . . ?
C10 C9 H9 120.2 . . ?
C8 C9 H9 120.2 . . ?
C1 C6 C5 119.1(3) . . ?
C1 C6 H6 120.4 . . ?
C5 C6 H6 120.4 . . ?
Si1 C14 H14A 109.5 . . ?
Si1 C14 H14B 109.5 . . ?
H14A C14 H14B 109.5 . . ?
Si1 C14 H14C 109.5 . . ?
H14A C14 H14C 109.5 . . ?
H14B C14 H14C 109.5 . . ?

loop_
_geom_bond_atom_site_label_1
_geom_bond_atom_site_label_2
_geom_bond_distance
_geom_bond_site_symmetry_2
_geom_bond_publ_flag
S1 O1 1.427(3) . ?
S1 O3 1.426(3) . ?
S1 O2 1.609(3) . ?
S1 C7 1.759(4) . ?
Cl1 C4 1.739(4) . ?
Si1 O4 1.691(3) . ?
Si1 C14 1.838(4) . ?
Si1 C3 1.883(3) . ?
Si1 C15 1.839(4) . ?
F1 C13 1.340(5) . ?
F3 C13 1.326(4) . ?
O5 B1 1.332(5) . ?
O5 H5 0.8400 . ?
F2 C13 1.331(4) . ?
O4 B1 1.395(5) . ?
O2 C5 1.409(4) . ?
C2 C1 1.386(5) . ?
C2 C3 1.410(5) . ?
C2 B1 1.589(5) . ?
C13 C10 1.499(5) . ?
C1 C6 1.395(5) . ?
C1 H1 0.9500 . ?
C4 C3 1.384(5) . ?
C4 C5 1.395(5) . ?
C7 C12 1.393(5) . ?
C7 C8 1.383(5) . ?
C8 C9 1.387(5) . ?
C8 H8 0.9500 . ?
C12 C11 1.381(5) . ?
C12 H12 0.9500 . ?
C11 C10 1.381(5) . ?
C11 H11 0.9500 . ?
C10 C9 1.398(5) . ?
C5 C6 1.383(5) . ?
C15 H15A 0.9800 . ?
C15 H15B 0.9800 . ?
C15 H15C 0.9800 . ?
C9 H9 0.9500 . ?
C6 H6 0.9500 . ?
C14 H14A 0.9800 . ?
C14 H14B 0.9800 . ?
C14 H14C 0.9800 . ?

loop_
_exptl_oxdiff_crystal_face_indexfrac_h
_exptl_oxdiff_crystal_face_indexfrac_k
_exptl_oxdiff_crystal_face_indexfrac_l
_exptl_oxdiff_crystal_face_x
_exptl_oxdiff_crystal_face_y
_exptl_oxdiff_crystal_face_z
-1.0036 0.0002 2.0018 0.0078 -0.0031 0.0511
1.0036 -0.0002 -2.0018 -0.0078 0.0031 -0.0511
-1.0094 5.0061 2.0152 -0.4012 0.1591 0.1231
-1.9970 -5.0058 2.9837 0.4058 -0.2056 0.0077
3.9726 1.0034 1.0538 0.0558 0.3802 0.0127
-3.9726 -1.0034 -1.0538 -0.0558 -0.3802 -0.0127
